data_7025033
loop_
_publ_author_name
'Ma, Mengtao'
'Lu, Ruifeng'
'Pullarkat, Sumod A.'
'Deng, Weiqiao'
'Leung, Pak-Hing'

_publ_section_title
;
 Steric effects on the control of endo/exo-selectivity in the asymmetric
 cycloaddition reaction of 3,4-dimethyl-1-phenylarsole.
;
_journal_issue 23
_journal_name_full 'Dalton transactions (Cambridge, England : 2003)'
_journal_page_first 5453
_journal_page_last 5461
_journal_paper_doi 10.1039/b924613d
_journal_volume 39
_journal_year 2010
_chemical_absolute_configuration ad
_chemical_formula_moiety 'C46 H46 As N P Pd, 3(C H2 Cl2), Cl O4 '
_chemical_formula_sum 'C49 H52 As Cl7 N O4 P Pd'
_chemical_formula_weight 1179.36
_chemical_name_systematic
;

?

;
_space_group_IT_number 19
_symmetry_cell_setting orthorhombic
_symmetry_space_group_name_Hall 'P 2ac 2ab'
_symmetry_space_group_name_H-M 'P 21 21 21'
_atom_sites_solution_hydrogens geom
_atom_sites_solution_primary patterson
_atom_sites_solution_secondary difmap
_audit_creation_method SHELXL-97
_cell_angle_alpha 90.00
_cell_angle_beta 90.00
_cell_angle_gamma 90.00
_cell_formula_units_Z 4
_cell_length_a 12.6237(3)
_cell_length_b 17.1807(4)
_cell_length_c 23.4194(5)
_cell_measurement_reflns_used 9269
_cell_measurement_temperature 173(2)
_cell_measurement_theta_max 29.10
_cell_measurement_theta_min 2.53
_cell_volume 5079.3(2)
_computing_cell_refinement 'Bruker SMART'
_computing_data_collection 'Bruker SMART'
_computing_data_reduction 'Bruker SAINT'
_computing_molecular_graphics 'Bruker SHELXTL'
_computing_publication_material 'Bruker SHELXTL'
_computing_structure_refinement 'SHELXL-97 (Sheldrick, 1997)'
_computing_structure_solution 'SHELXS-97 (Sheldrick, 1990)'
_diffrn_ambient_temperature 173(2)
_diffrn_measured_fraction_theta_full 0.994
_diffrn_measured_fraction_theta_max 0.994
_diffrn_measurement_device_type 'CCD area detector'
_diffrn_measurement_method 'phi and omega scans'
_diffrn_radiation_monochromator graphite
_diffrn_radiation_source 'fine-focus sealed tube'
_diffrn_radiation_type MoK\a
_diffrn_radiation_wavelength 0.71073
_diffrn_reflns_av_R_equivalents 0.0351
_diffrn_reflns_av_sigmaI/netI 0.0298
_diffrn_reflns_limit_h_max 17
_diffrn_reflns_limit_h_min -18
_diffrn_reflns_limit_k_max 23
_diffrn_reflns_limit_k_min -24
_diffrn_reflns_limit_l_max 34
_diffrn_reflns_limit_l_min -34
_diffrn_reflns_number 205225
_diffrn_reflns_theta_full 31.28
_diffrn_reflns_theta_max 31.28
_diffrn_reflns_theta_min 1.74
_exptl_absorpt_coefficient_mu 1.455
_exptl_absorpt_correction_T_max 0.7595
_exptl_absorpt_correction_T_min 0.7124
_exptl_absorpt_correction_type multi-scan
_exptl_absorpt_process_details sadabs
_exptl_crystal_colour colourless
_exptl_crystal_density_diffrn 1.542
_exptl_crystal_density_method 'not measured'
_exptl_crystal_description block
_exptl_crystal_F_000 2392
_exptl_crystal_size_max 0.25
_exptl_crystal_size_mid 0.25
_exptl_crystal_size_min 0.20
_refine_diff_density_max 0.973
_refine_diff_density_min -0.705
_refine_diff_density_rms 0.211
_refine_ls_abs_structure_details 'Flack H D (1983), Acta Cryst. A39, 876-881'
_refine_ls_abs_structure_Flack 0.002(5)
_refine_ls_extinction_method none
_refine_ls_goodness_of_fit_ref 1.122
_refine_ls_hydrogen_treatment constr
_refine_ls_matrix_type full
_refine_ls_number_parameters 582
_refine_ls_number_reflns 16459
_refine_ls_number_restraints 0
_refine_ls_restrained_S_all 1.122
_refine_ls_R_factor_all 0.0382
_refine_ls_R_factor_gt 0.0278
_refine_ls_shift/su_max 0.003
_refine_ls_shift/su_mean 0.000
_refine_ls_structure_factor_coef Fsqd
_refine_ls_weighting_details 'calc w=1/[\s^2^(Fo^2^)+(0.0440P)^2^+0.5257P] where P=(Fo^2^+2Fc^2^)/3'
_refine_ls_weighting_scheme calc
_refine_ls_wR_factor_gt 0.0678
_refine_ls_wR_factor_ref 0.0793
_reflns_number_gt 14488
_reflns_number_total 16459
_reflns_threshold_expression >2sigma(I)
_cod_data_source_file b924613d.txt
_cod_data_source_block leung319
_cod_depositor_comments
;
The following automatic conversions were performed:

'_symmetry_cell_setting' value 'Orthorhombic' changed to
'orthorhombic' according to
/home/saulius/struct/CIF-dictionaries/cif_core.dic dictionary named
'cif_core.dic' version 2.4.2 from 2011-04-26.

Automatic conversion script
Id: cif_fix_values 1891 2012-01-12 08:04:46Z andrius 
;
_cod_original_sg_symbol_H-M P2(1)2(1)2(1)
_cod_database_code 7025033

loop_
_symmetry_equiv_pos_as_xyz
'x, y, z'
'-x+1/2, -y, z+1/2'
'-x, y+1/2, -z+1/2'
'x+1/2, -y+1/2, -z'

loop_
_atom_site_label
_atom_site_type_symbol
_atom_site_fract_x
_atom_site_fract_y
_atom_site_fract_z
_atom_site_U_iso_or_equiv
_atom_site_adp_type
_atom_site_occupancy
_atom_site_symmetry_multiplicity
_atom_site_calc_flag
_atom_site_refinement_flags
Pd1 Pd 0.341703(11) 0.278597(9) 0.783297(6) 0.01855(4) Uani 1 1 d .
As1 As 0.486957(16) 0.324492(12) 0.721005(9) 0.02128(5) Uani 1 1 d .
C1 C 0.22178(16) 0.22723(13) 0.82806(9) 0.0215(4) Uani 1 1 d .
C2 C 0.11946(18) 0.20408(13) 0.80855(10) 0.0248(5) Uani 1 1 d .
H2 H 0.0976 0.2181 0.7711 0.030 Uiso 1 1 calc R
C3 C 0.05220(18) 0.16225(14) 0.84235(10) 0.0282(5) Uani 1 1 d .
H3 H -0.0159 0.1487 0.8283 0.034 Uiso 1 1 calc R
C4 C 0.08211(18) 0.13877(13) 0.89785(10) 0.0262(5) Uani 1 1 d .
C5 C 0.18318(18) 0.16106(13) 0.91894(9) 0.0253(4) Uani 1 1 d .
C6 C 0.25124(17) 0.20608(13) 0.88287(9) 0.0221(4) Uani 1 1 d .
C7 C 0.0141(2) 0.09302(14) 0.93302(11) 0.0317(5) Uani 1 1 d .
H7 H -0.0535 0.0778 0.9191 0.038 Uiso 1 1 calc R
C8 C 0.0448(2) 0.07076(16) 0.98658(12) 0.0369(6) Uani 1 1 d .
H8 H -0.0013 0.0401 1.0094 0.044 Uiso 1 1 calc R
C9 C 0.1431(2) 0.09272(17) 1.00773(11) 0.0395(6) Uani 1 1 d .
H9 H 0.1635 0.0771 1.0451 0.047 Uiso 1 1 calc R
C10 C 0.2113(2) 0.13682(16) 0.97526(10) 0.0349(6) Uani 1 1 d .
H10 H 0.2782 0.1514 0.9905 0.042 Uiso 1 1 calc R
C11 C 0.35512(18) 0.23681(14) 0.90456(9) 0.0264(5) Uani 1 1 d .
H11 H 0.3843 0.2001 0.9337 0.032 Uiso 1 1 calc R
C12 C 0.3366(2) 0.31648(17) 0.93224(12) 0.0422(6) Uani 1 1 d .
H12A H 0.4013 0.3333 0.9518 0.063 Uiso 1 1 calc R
H12B H 0.2786 0.3126 0.9599 0.063 Uiso 1 1 calc R
H12C H 0.3180 0.3545 0.9027 0.063 Uiso 1 1 calc R
C13 C 0.46557(19) 0.16145(14) 0.83987(11) 0.0297(5) Uani 1 1 d .
H13A H 0.5067 0.1630 0.8044 0.045 Uiso 1 1 calc R
H13B H 0.4035 0.1279 0.8346 0.045 Uiso 1 1 calc R
H13C H 0.5097 0.1406 0.8707 0.045 Uiso 1 1 calc R
C14 C 0.52571(18) 0.28786(15) 0.86998(10) 0.0305(5) Uani 1 1 d .
H14A H 0.5520 0.2715 0.9075 0.046 Uiso 1 1 calc R
H14B H 0.5072 0.3432 0.8712 0.046 Uiso 1 1 calc R
H14C H 0.5809 0.2794 0.8412 0.046 Uiso 1 1 calc R
C15 C 0.18077(16) 0.22843(13) 0.67106(9) 0.0217(4) Uani 1 1 d .
C16 C 0.08851(18) 0.23382(14) 0.63797(10) 0.0271(5) Uani 1 1 d .
H16 H 0.0516 0.2819 0.6354 0.032 Uiso 1 1 calc R
C17 C 0.0511(2) 0.16917(17) 0.60899(11) 0.0346(6) Uani 1 1 d .
H17 H -0.0116 0.1729 0.5867 0.042 Uiso 1 1 calc R
C18 C 0.1049(2) 0.09898(16) 0.61249(12) 0.0372(6) Uani 1 1 d .
H18 H 0.0788 0.0546 0.5927 0.045 Uiso 1 1 calc R
C19 C 0.1955(2) 0.09339(15) 0.64432(12) 0.0375(6) Uani 1 1 d .
H19 H 0.2325 0.0453 0.6463 0.045 Uiso 1 1 calc R
C20 C 0.2337(2) 0.15772(14) 0.67380(11) 0.0309(5) Uani 1 1 d .
H20 H 0.2965 0.1533 0.6960 0.037 Uiso 1 1 calc R
C21 C 0.13698(16) 0.38266(12) 0.72409(9) 0.0226(4) Uani 1 1 d .
C22 C 0.1238(2) 0.40696(14) 0.78061(11) 0.0319(5) Uani 1 1 d .
H22 H 0.1647 0.3839 0.8102 0.038 Uiso 1 1 calc R
C23 C 0.0503(2) 0.46525(16) 0.79360(12) 0.0418(7) Uani 1 1 d .
H23 H 0.0424 0.4825 0.8319 0.050 Uiso 1 1 calc R
C24 C -0.0101(2) 0.49738(16) 0.75139(13) 0.0421(6) Uani 1 1 d .
H24 H -0.0615 0.5358 0.7607 0.051 Uiso 1 1 calc R
C25 C 0.0029(2) 0.47445(15) 0.69526(12) 0.0360(6) Uani 1 1 d .
H25 H -0.0392 0.4973 0.6661 0.043 Uiso 1 1 calc R
C26 C 0.07719(19) 0.41827(14) 0.68141(10) 0.0271(5) Uani 1 1 d .
H26 H 0.0875 0.4039 0.6426 0.033 Uiso 1 1 calc R
C27 C 0.32418(16) 0.35939(12) 0.65509(8) 0.0205(4) Uani 1 1 d .
H27 H 0.2846 0.3683 0.6187 0.025 Uiso 1 1 calc R
C28 C 0.36252(16) 0.43871(12) 0.68133(9) 0.0210(4) Uani 1 1 d .
H28 H 0.3325 0.4422 0.7208 0.025 Uiso 1 1 calc R
C29 C 0.32672(16) 0.51073(12) 0.64922(9) 0.0209(4) Uani 1 1 d .
C30 C 0.28940(17) 0.57420(13) 0.68018(10) 0.0255(4) Uani 1 1 d .
H30 H 0.2860 0.5711 0.7206 0.031 Uiso 1 1 calc R
C31 C 0.25712(19) 0.64192(14) 0.65299(11) 0.0312(5) Uani 1 1 d .
H31 H 0.2325 0.6849 0.6748 0.037 Uiso 1 1 calc R
C32 C 0.26089(19) 0.64670(15) 0.59368(11) 0.0320(5) Uani 1 1 d .
H32 H 0.2392 0.6930 0.5748 0.038 Uiso 1 1 calc R
C33 C 0.2967(2) 0.58331(15) 0.56236(11) 0.0316(5) Uani 1 1 d .
H33 H 0.2986 0.5861 0.5219 0.038 Uiso 1 1 calc R
C34 C 0.32969(19) 0.51578(14) 0.58974(10) 0.0278(5) Uani 1 1 d .
H34 H 0.3544 0.4729 0.5679 0.033 Uiso 1 1 calc R
C35 C 0.48577(17) 0.43067(13) 0.68750(9) 0.0226(4) Uani 1 1 d .
H35 H 0.5205 0.4717 0.7113 0.027 Uiso 1 1 calc R
C36 C 0.53619(17) 0.41687(14) 0.62960(10) 0.0248(4) Uani 1 1 d .
C37 C 0.6115(2) 0.47423(17) 0.60406(12) 0.0369(6) Uani 1 1 d .
H37A H 0.6484 0.4502 0.5717 0.055 Uiso 1 1 calc R
H37B H 0.6634 0.4901 0.6329 0.055 Uiso 1 1 calc R
H37C H 0.5722 0.5200 0.5908 0.055 Uiso 1 1 calc R
C38 C 0.50031(18) 0.35106(13) 0.60568(9) 0.0246(4) Uani 1 1 d .
C39 C 0.5239(2) 0.32000(18) 0.54745(11) 0.0400(6) Uani 1 1 d .
H39A H 0.4590 0.3198 0.5246 0.060 Uiso 1 1 calc R
H39B H 0.5513 0.2668 0.5507 0.060 Uiso 1 1 calc R
H39C H 0.5771 0.3531 0.5289 0.060 Uiso 1 1 calc R
C40 C 0.42468(17) 0.30817(13) 0.64443(9) 0.0220(4) Uani 1 1 d .
H40 H 0.4105 0.2527 0.6339 0.026 Uiso 1 1 calc R
C41 C 0.63176(16) 0.28885(12) 0.71676(9) 0.0238(4) Uani 1 1 d .
C42 C 0.7147(2) 0.33591(16) 0.73483(11) 0.0344(5) Uani 1 1 d .
H42 H 0.7007 0.3868 0.7488 0.041 Uiso 1 1 calc R
C43 C 0.8176(2) 0.30871(19) 0.73256(12) 0.0417(7) Uani 1 1 d .
H43 H 0.8742 0.3409 0.7451 0.050 Uiso 1 1 calc R
C44 C 0.8383(2) 0.23475(18) 0.71213(11) 0.0422(6) Uani 1 1 d .
H44 H 0.9093 0.2164 0.7104 0.051 Uiso 1 1 calc R
C45 C 0.7571(2) 0.18770(17) 0.69432(11) 0.0390(6) Uani 1 1 d .
H45 H 0.7717 0.1369 0.6804 0.047 Uiso 1 1 calc R
C46 C 0.6530(2) 0.21458(14) 0.69671(10) 0.0304(5) Uani 1 1 d .
H46 H 0.5966 0.1820 0.6846 0.037 Uiso 1 1 calc R
C47 C 0.2022(3) 0.3878(2) 0.44285(13) 0.0578(9) Uani 1 1 d .
H47A H 0.1494 0.4049 0.4142 0.069 Uiso 1 1 calc R
H47B H 0.2226 0.3336 0.4337 0.069 Uiso 1 1 calc R
C48 C 0.5495(5) 0.6754(2) 0.4036(2) 0.111(2) Uani 1 1 d .
H48A H 0.4985 0.6778 0.3715 0.133 Uiso 1 1 calc R
H48B H 0.5617 0.7292 0.4173 0.133 Uiso 1 1 calc R
C49 C 0.6501(3) 0.6306(2) 0.00360(14) 0.0593(9) Uani 1 1 d .
H49A H 0.6911 0.5830 -0.0055 0.071 Uiso 1 1 calc R
H49B H 0.5801 0.6263 -0.0152 0.071 Uiso 1 1 calc R
Cl1 Cl 0.51729(5) 0.52386(4) 0.83683(3) 0.03734(14) Uani 1 1 d .
Cl2 Cl 0.14453(7) 0.39068(6) 0.51139(3) 0.0556(2) Uani 1 1 d .
Cl3 Cl 0.31511(7) 0.44828(6) 0.43862(4) 0.0637(2) Uani 1 1 d .
Cl4 Cl 0.49415(10) 0.61776(11) 0.46049(6) 0.1104(5) Uani 1 1 d .
Cl5 Cl 0.66501(11) 0.63716(7) 0.38032(4) 0.0809(3) Uani 1 1 d .
Cl6 Cl 0.63249(8) 0.63698(8) 0.07770(4) 0.0826(3) Uani 1 1 d .
Cl7 Cl 0.71696(6) 0.71195(6) -0.02304(4) 0.0578(2) Uani 1 1 d .
N1 N 0.43027(14) 0.24149(10) 0.85489(8) 0.0213(4) Uani 1 1 d .
O1 O 0.5266(2) 0.5709(2) 0.88651(11) 0.0803(9) Uani 1 1 d .
O2 O 0.5355(2) 0.57307(13) 0.78880(10) 0.0605(6) Uani 1 1 d .
O3 O 0.4140(2) 0.49127(18) 0.83239(13) 0.0765(8) Uani 1 1 d .
O4 O 0.5958(2) 0.46463(14) 0.83659(15) 0.0758(8) Uani 1 1 d .
P1 P 0.23896(4) 0.31115(3) 0.70837(2) 0.01897(10) Uani 1 1 d .

loop_
_atom_site_aniso_label
_atom_site_aniso_U_11
_atom_site_aniso_U_22
_atom_site_aniso_U_33
_atom_site_aniso_U_23
_atom_site_aniso_U_13
_atom_site_aniso_U_12
Pd1 0.01826(7) 0.02027(7) 0.01713(7) 0.00107(6) -0.00052(6) -0.00031(6)
As1 0.01969(9) 0.02424(10) 0.01990(10) 0.00120(9) 0.00098(8) 0.00001(8)
C1 0.0205(9) 0.0221(10) 0.0217(10) 0.0009(8) 0.0016(7) -0.0005(8)
C2 0.0225(10) 0.0281(12) 0.0239(11) 0.0020(8) -0.0011(8) 0.0006(9)
C3 0.0201(10) 0.0308(12) 0.0337(12) -0.0009(10) 0.0032(9) -0.0001(9)
C4 0.0255(11) 0.0235(11) 0.0296(12) 0.0003(9) 0.0087(8) 0.0032(9)
C5 0.0285(11) 0.0256(11) 0.0218(10) 0.0020(8) 0.0052(8) 0.0013(9)
C6 0.0246(10) 0.0222(11) 0.0195(9) -0.0008(8) 0.0015(8) 0.0007(8)
C7 0.0266(11) 0.0286(12) 0.0398(13) 0.0030(10) 0.0092(10) -0.0005(10)
C8 0.0405(14) 0.0316(13) 0.0386(14) 0.0054(11) 0.0190(11) -0.0016(11)
C9 0.0456(16) 0.0443(15) 0.0285(13) 0.0111(11) 0.0068(11) 0.0015(12)
C10 0.0355(13) 0.0425(15) 0.0268(12) 0.0067(11) 0.0011(10) -0.0021(11)
C11 0.0272(11) 0.0330(12) 0.0191(10) 0.0019(8) -0.0012(8) -0.0052(9)
C12 0.0393(14) 0.0486(16) 0.0386(14) -0.0197(12) 0.0030(12) -0.0079(13)
C13 0.0287(12) 0.0264(12) 0.0340(13) 0.0042(10) -0.0042(9) 0.0063(9)
C14 0.0253(11) 0.0360(13) 0.0303(12) 0.0043(10) -0.0069(9) -0.0097(10)
C15 0.0196(9) 0.0237(10) 0.0217(9) -0.0005(8) 0.0023(7) -0.0029(8)
C16 0.0263(11) 0.0284(12) 0.0265(11) -0.0023(9) -0.0004(8) -0.0014(9)
C17 0.0326(13) 0.0435(15) 0.0277(12) -0.0054(11) -0.0013(9) -0.0114(11)
C18 0.0431(15) 0.0333(14) 0.0352(14) -0.0104(11) 0.0049(11) -0.0135(12)
C19 0.0418(14) 0.0234(12) 0.0472(16) -0.0056(11) 0.0014(12) -0.0028(11)
C20 0.0313(12) 0.0266(12) 0.0347(13) -0.0026(10) -0.0042(10) 0.0000(10)
C21 0.0215(9) 0.0222(9) 0.0241(10) 0.0019(8) 0.0007(8) 0.0013(7)
C22 0.0402(12) 0.0313(11) 0.0243(11) -0.0001(10) 0.0007(10) 0.0084(10)
C23 0.0562(17) 0.0382(14) 0.0310(14) -0.0023(11) 0.0099(11) 0.0167(13)
C24 0.0461(16) 0.0336(14) 0.0466(16) 0.0009(12) 0.0074(13) 0.0191(13)
C25 0.0372(14) 0.0284(12) 0.0425(14) 0.0069(10) -0.0015(11) 0.0082(11)
C26 0.0295(12) 0.0264(11) 0.0255(11) 0.0023(9) -0.0007(9) 0.0015(9)
C27 0.0237(10) 0.0219(10) 0.0160(9) -0.0001(7) 0.0004(7) 0.0006(8)
C28 0.0241(10) 0.0200(10) 0.0188(9) -0.0018(8) 0.0027(7) -0.0020(8)
C29 0.0209(10) 0.0202(9) 0.0217(10) 0.0000(8) 0.0000(7) -0.0023(8)
C30 0.0235(10) 0.0253(11) 0.0278(11) -0.0030(9) 0.0033(8) -0.0005(9)
C31 0.0272(11) 0.0254(11) 0.0411(14) -0.0023(10) 0.0014(10) 0.0021(9)
C32 0.0275(12) 0.0299(12) 0.0385(13) 0.0061(10) -0.0074(10) 0.0023(10)
C33 0.0357(12) 0.0327(12) 0.0263(11) 0.0051(10) -0.0039(9) 0.0008(10)
C34 0.0334(12) 0.0260(11) 0.0239(10) -0.0018(8) 0.0009(9) 0.0020(10)
C35 0.0233(10) 0.0235(10) 0.0212(10) -0.0014(8) 0.0011(8) -0.0031(9)
C36 0.0231(10) 0.0264(11) 0.0250(11) 0.0033(9) 0.0042(8) 0.0019(9)
C37 0.0341(13) 0.0359(14) 0.0407(14) 0.0042(11) 0.0137(11) -0.0048(11)
C38 0.0256(11) 0.0275(11) 0.0207(10) -0.0009(8) 0.0042(8) 0.0023(9)
C39 0.0428(15) 0.0492(16) 0.0280(13) -0.0078(12) 0.0134(10) -0.0019(13)
C40 0.0249(10) 0.0224(10) 0.0187(9) -0.0030(8) 0.0025(7) 0.0005(8)
C41 0.0222(9) 0.0278(10) 0.0214(9) 0.0018(9) 0.0009(8) -0.0015(7)
C42 0.0325(13) 0.0372(14) 0.0335(13) 0.0001(10) -0.0006(9) -0.0058(11)
C43 0.0263(12) 0.0576(18) 0.0412(15) 0.0049(13) -0.0009(10) -0.0110(12)
C44 0.0262(11) 0.0697(19) 0.0306(12) 0.0110(13) 0.0085(10) 0.0098(13)
C45 0.0417(15) 0.0475(16) 0.0278(12) -0.0011(11) 0.0040(10) 0.0175(13)
C46 0.0298(11) 0.0322(12) 0.0293(11) -0.0027(9) -0.0002(9) 0.0010(11)
C47 0.0536(18) 0.083(3) 0.0372(16) -0.0098(16) -0.0035(14) -0.0099(18)
C48 0.153(5) 0.037(2) 0.142(5) 0.008(3) -0.101(4) 0.003(2)
C49 0.056(2) 0.071(2) 0.0507(19) -0.0093(17) -0.0021(16) -0.0118(18)
Cl1 0.0424(3) 0.0366(3) 0.0330(3) 0.0002(2) 0.0009(3) -0.0009(3)
Cl2 0.0487(4) 0.0753(6) 0.0429(4) -0.0079(4) 0.0015(3) 0.0015(4)
Cl3 0.0571(5) 0.0798(6) 0.0542(5) -0.0186(4) 0.0123(4) -0.0098(4)
Cl4 0.0673(7) 0.1703(15) 0.0935(9) -0.0210(9) 0.0157(7) -0.0315(9)
Cl5 0.0958(8) 0.0988(8) 0.0483(5) -0.0010(5) 0.0006(5) -0.0297(7)
Cl6 0.0699(6) 0.1277(10) 0.0501(5) 0.0154(6) 0.0212(4) 0.0259(6)
Cl7 0.0464(4) 0.0738(6) 0.0532(5) 0.0100(4) -0.0010(3) 0.0013(4)
N1 0.0219(9) 0.0225(9) 0.0195(8) 0.0037(7) -0.0011(6) -0.0020(7)
O1 0.0746(18) 0.125(3) 0.0412(13) -0.0366(15) 0.0016(12) -0.0052(18)
O2 0.0870(17) 0.0500(12) 0.0446(13) 0.0115(11) -0.0053(12) -0.0053(12)
O3 0.0503(14) 0.093(2) 0.086(2) -0.0039(17) 0.0046(14) -0.0248(15)
O4 0.0644(16) 0.0380(13) 0.125(3) 0.0152(15) 0.0086(17) 0.0089(12)
P1 0.0191(2) 0.0201(2) 0.0178(2) -0.00026(19) -0.00035(18) 0.00002(19)

loop_
_atom_type_symbol
_atom_type_description
_atom_type_scat_dispersion_real
_atom_type_scat_dispersion_imag
_atom_type_scat_source
C C 0.0033 0.0016 'International Tables Vol C Tables 4.2.6.8 and 6.1.1.4'
H H 0.0000 0.0000 'International Tables Vol C Tables 4.2.6.8 and 6.1.1.4'
N N 0.0061 0.0033 'International Tables Vol C Tables 4.2.6.8 and 6.1.1.4'
O O 0.0106 0.0060 'International Tables Vol C Tables 4.2.6.8 and 6.1.1.4'
P P 0.1023 0.0942 'International Tables Vol C Tables 4.2.6.8 and 6.1.1.4'
Cl Cl 0.1484 0.1585 'International Tables Vol C Tables 4.2.6.8 and 6.1.1.4'
As As 0.0499 2.0058 'International Tables Vol C Tables 4.2.6.8 and 6.1.1.4'
Pd Pd -0.9988 1.0072 'International Tables Vol C Tables 4.2.6.8 and 6.1.1.4'

loop_
_geom_angle_atom_site_label_1
_geom_angle_atom_site_label_2
_geom_angle_atom_site_label_3
_geom_angle
C1 Pd1 N1 81.63(7)
C1 Pd1 P1 94.61(6)
N1 Pd1 P1 175.85(5)
C1 Pd1 As1 172.16(6)
N1 Pd1 As1 99.90(5)
P1 Pd1 As1 83.582(15)
C41 As1 C40 106.54(9)
C41 As1 C35 106.15(9)
C40 As1 C35 76.64(9)
C41 As1 Pd1 129.16(6)
C40 As1 Pd1 101.24(6)
C35 As1 Pd1 121.37(6)
C6 C1 C2 117.8(2)
C6 C1 Pd1 112.97(15)
C2 C1 Pd1 128.84(16)
C3 C2 C1 121.6(2)
C2 C3 C4 121.2(2)
C3 C4 C5 118.9(2)
C3 C4 C7 121.9(2)
C5 C4 C7 119.3(2)
C4 C5 C10 117.8(2)
C4 C5 C6 118.6(2)
C10 C5 C6 123.6(2)
C1 C6 C5 121.8(2)
C1 C6 C11 117.10(19)
C5 C6 C11 120.95(19)
C8 C7 C4 120.8(2)
C7 C8 C9 120.3(2)
C10 C9 C8 120.8(2)
C9 C10 C5 121.0(2)
C6 C11 N1 107.94(17)
C6 C11 C12 108.9(2)
N1 C11 C12 112.1(2)
C20 C15 C16 118.9(2)
C20 C15 P1 117.79(16)
C16 C15 P1 123.25(17)
C17 C16 C15 120.1(2)
C16 C17 C18 120.1(2)
C19 C18 C17 120.2(2)
C18 C19 C20 120.3(3)
C15 C20 C19 120.4(2)
C26 C21 C22 118.9(2)
C26 C21 P1 122.35(17)
C22 C21 P1 118.57(16)
C21 C22 C23 119.9(2)
C24 C23 C22 120.2(3)
C23 C24 C25 120.4(2)
C24 C25 C26 120.2(2)
C25 C26 C21 120.3(2)
C40 C27 C28 107.49(17)
C40 C27 P1 109.16(14)
C28 C27 P1 107.75(13)
C29 C28 C35 114.40(17)
C29 C28 C27 114.95(17)
C35 C28 C27 105.38(17)
C30 C29 C34 118.7(2)
C30 C29 C28 118.79(19)
C34 C29 C28 122.50(19)
C31 C30 C29 121.1(2)
C30 C31 C32 119.8(2)
C33 C32 C31 119.5(2)
C32 C33 C34 120.6(2)
C33 C34 C29 120.3(2)
C36 C35 C28 110.34(17)
C36 C35 As1 101.91(14)
C28 C35 As1 97.17(13)
C38 C36 C37 127.1(2)
C38 C36 C35 111.34(19)
C37 C36 C35 121.5(2)
C36 C38 C39 128.0(2)
C36 C38 C40 111.96(19)
C39 C38 C40 120.0(2)
C38 C40 C27 109.54(18)
C38 C40 As1 102.98(14)
C27 C40 As1 95.62(13)
C46 C41 C42 119.5(2)
C46 C41 As1 119.54(16)
C42 C41 As1 120.91(18)
C43 C42 C41 120.0(3)
C42 C43 C44 120.1(3)
C45 C44 C43 120.4(2)
C44 C45 C46 119.8(3)
C41 C46 C45 120.1(2)
Cl2 C47 Cl3 111.56(18)
Cl5 C48 Cl4 111.0(2)
Cl7 C49 Cl6 111.4(2)
O4 Cl1 O1 110.7(2)
O4 Cl1 O3 110.92(18)
O1 Cl1 O3 111.06(18)
O4 Cl1 O2 108.03(17)
O1 Cl1 O2 107.18(18)
O3 Cl1 O2 108.85(17)
C14 N1 C13 107.98(18)
C14 N1 C11 110.86(17)
C13 N1 C11 108.82(17)
C14 N1 Pd1 117.09(14)
C13 N1 Pd1 104.45(13)
C11 N1 Pd1 107.23(13)
C21 P1 C15 109.80(10)
C21 P1 C27 104.26(10)
C15 P1 C27 105.14(9)
C21 P1 Pd1 114.71(7)
C15 P1 Pd1 114.32(7)
C27 P1 Pd1 107.63(7)

loop_
_geom_bond_atom_site_label_1
_geom_bond_atom_site_label_2
_geom_bond_distance
Pd1 C1 2.042(2)
Pd1 N1 2.1138(18)
Pd1 P1 2.2525(5)
Pd1 As1 2.4723(3)
As1 C41 1.930(2)
As1 C40 1.978(2)
As1 C35 1.986(2)
C1 C6 1.385(3)
C1 C2 1.427(3)
C2 C3 1.365(3)
C3 C4 1.412(3)
C4 C5 1.421(3)
C4 C7 1.426(3)
C5 C10 1.428(3)
C5 C6 1.432(3)
C6 C11 1.502(3)
C7 C8 1.368(4)
C8 C9 1.389(4)
C9 C10 1.376(4)
C11 N1 1.503(3)
C11 C12 1.532(4)
C13 N1 1.488(3)
C14 N1 1.487(3)
C15 C20 1.388(3)
C15 C16 1.402(3)
C15 P1 1.823(2)
C16 C17 1.385(4)
C17 C18 1.387(4)
C18 C19 1.369(4)
C19 C20 1.389(3)
C21 C26 1.394(3)
C21 C22 1.398(3)
C21 P1 1.817(2)
C22 C23 1.399(3)
C23 C24 1.365(4)
C24 C25 1.382(4)
C25 C26 1.384(3)
C27 C40 1.564(3)
C27 C28 1.571(3)
C27 P1 1.844(2)
C28 C29 1.517(3)
C28 C35 1.569(3)
C29 C30 1.392(3)
C29 C34 1.396(3)
C30 C31 1.388(3)
C31 C32 1.392(4)
C32 C33 1.389(4)
C33 C34 1.389(3)
C35 C36 1.517(3)
C36 C38 1.341(3)
C36 C37 1.495(3)
C38 C39 1.494(3)
C38 C40 1.509(3)
C41 C46 1.386(3)
C41 C42 1.389(3)
C42 C43 1.381(4)
C43 C44 1.383(4)
C44 C45 1.371(4)
C45 C46 1.393(4)
C47 Cl2 1.763(3)
C47 Cl3 1.767(4)
C48 Cl5 1.690(6)
C48 Cl4 1.801(6)
C49 Cl7 1.748(4)
C49 Cl6 1.753(4)
Cl1 O4 1.420(3)
Cl1 O1 1.421(3)
Cl1 O3 1.423(3)
Cl1 O2 1.426(2)
